data_4332246
loop_
_publ_author_name
'Liu, Xi'
Guo,
'Fu, Ming-Lai'
'Liu, Xue-Hui'
'Wang, Ming-Sheng'
'Huang, Jin-Shun'

_publ_section_title
;
 Three Novel Silver Complexes with Ligand-Unsupported Argentophilic
 Interactions and Their Luminescent Properties
;
_journal_issue 9
_journal_name_full 'Inorganic Chemistry'
_journal_page_first 3679
_journal_page_last 3685
_journal_paper_doi 10.1021/ic0601539
_journal_volume 45
_journal_year 2006
_chemical_formula_sum 'C8 H12 Ag3 K0 N5'
_chemical_formula_weight 501.84
_chemical_name_systematic
; 
 ? 
;
_space_group_IT_number 14
_symmetry_cell_setting monoclinic
_symmetry_space_group_name_Hall '-P 2ybc'
_symmetry_space_group_name_H-M 'P 1 21/c 1'
_atom_sites_solution_hydrogens geom
_atom_sites_solution_primary direct
_atom_sites_solution_secondary difmap
_audit_creation_method SHELXL-97
_cell_angle_alpha 90.00
_cell_angle_beta 114.810(2)
_cell_angle_gamma 90.00
_cell_formula_units_Z 4
_cell_length_a 11.4303(15)
_cell_length_b 8.8546(8)
_cell_length_c 15.600(2)
_cell_measurement_reflns_used 3212
_cell_measurement_temperature 293(2)
_cell_measurement_theta_max 27.4835
_cell_measurement_theta_min 3.0222
_cell_volume 1433.2(3)
_computing_cell_refinement 'CrystalClear (Rigaku Corp., 2002)'
_computing_data_collection 'CrystalClear (Rigaku Corp., 2002)'
_computing_data_reduction 'CrystalClear (Rigaku Corp., 2002)'
_computing_molecular_graphics 'Siemens SHELXTL^TM^ 5'
_computing_publication_material 'Siemens SHELXTL^TM^ 5'
_computing_structure_refinement 'Siemens SHELXTL^TM^ 5'
_computing_structure_solution 'Siemens SHELXTL^TM^ 5'
_diffrn_ambient_temperature 293(2)
_diffrn_measured_fraction_theta_full 0.994
_diffrn_measured_fraction_theta_max 0.994
_diffrn_measurement_device_type 'Rigaku Mercury CCD'
_diffrn_measurement_method \w
_diffrn_radiation_monochromator graphite
_diffrn_radiation_source 'rotating-anode generator'
_diffrn_radiation_type MoK\a
_diffrn_radiation_wavelength 0.71073
_diffrn_reflns_av_R_equivalents 0.0239
_diffrn_reflns_av_sigmaI/netI 0.0208
_diffrn_reflns_limit_h_max 13
_diffrn_reflns_limit_h_min -13
_diffrn_reflns_limit_k_max 8
_diffrn_reflns_limit_k_min -10
_diffrn_reflns_limit_l_max 16
_diffrn_reflns_limit_l_min -18
_diffrn_reflns_number 8968
_diffrn_reflns_theta_full 25.02
_diffrn_reflns_theta_max 25.02
_diffrn_reflns_theta_min 3.02
_exptl_absorpt_coefficient_mu 4.041
_exptl_absorpt_correction_T_max 1.0000
_exptl_absorpt_correction_T_min 0.6667
_exptl_absorpt_correction_type multi-scan
_exptl_absorpt_process_details 'Sphere (Rigaku CrystalClear)'
_exptl_crystal_colour Colorless
_exptl_crystal_density_diffrn 2.326
_exptl_crystal_density_method 'not measured'
_exptl_crystal_description Prism
_exptl_crystal_F_000 944
_exptl_crystal_size_max 0.5000
_exptl_crystal_size_mid 0.2000
_exptl_crystal_size_min 0.1600
_refine_diff_density_max 1.927
_refine_diff_density_min -1.098
_refine_diff_density_rms 0.168
_refine_ls_extinction_method none
_refine_ls_goodness_of_fit_ref 1.001
_refine_ls_hydrogen_treatment constr
_refine_ls_matrix_type full
_refine_ls_number_parameters 148
_refine_ls_number_reflns 2527
_refine_ls_number_restraints 25
_refine_ls_restrained_S_all 1.012
_refine_ls_R_factor_all 0.0622
_refine_ls_R_factor_gt 0.0570
_refine_ls_shift/su_max 0.000
_refine_ls_shift/su_mean 0.000
_refine_ls_structure_factor_coef Fsqd
_refine_ls_weighting_details 'calc w=1/[\s^2^(Fo^2^)+(0.1940P)^2^+0.0000P] where P=(Fo^2^+2Fc^2^)/3'
_refine_ls_weighting_scheme calc
_refine_ls_wR_factor_gt 0.2118
_refine_ls_wR_factor_ref 0.2230
_reflns_number_gt 2295
_reflns_number_total 2527
_reflns_threshold_expression >2sigma(I)
_cod_data_source_file ic0601539sup1.cif
_cod_data_source_block compound3
_cod_depositor_comments
;
The following automatic conversions were performed:

'_symmetry_cell_setting' value 'Monoclinic' changed to 'monoclinic'
according to /home/saulius/struct/CIF-dictionaries/cif_core.dic
dictionary named 'cif_core.dic' version 2.4.2 from
2011-04-26.

'_exptl_absorpt_correction_type' value 'Multi-scan'
changed to 'multi-scan' according to
/home/saulius/struct/CIF-dictionaries/cif_core.dic dictionary named
'cif_core.dic' version 2.4.2 from 2011-04-26.

Automatic conversion script
Id: cif_fix_values 1891 2012-01-12 08:04:46Z andrius 
;
_cod_original_cell_volume 1433.1(3)
_cod_original_sg_symbol_H-M P2(1)/c
_cod_database_code 4332246

loop_
_symmetry_equiv_pos_as_xyz
'x, y, z'
'-x, y+1/2, -z+1/2'
'-x, -y, -z'
'x, -y-1/2, z-1/2'

loop_
_atom_site_label
_atom_site_type_symbol
_atom_site_fract_x
_atom_site_fract_y
_atom_site_fract_z
_atom_site_U_iso_or_equiv
_atom_site_adp_type
_atom_site_occupancy
_atom_site_symmetry_multiplicity
_atom_site_calc_flag
_atom_site_refinement_flags
Ag1 Ag 0.29400(3) 0.00744(4) 0.06683(2) 0.06184(11) Uani 1 1 d .
Ag2 Ag 0.20123(3) 0.53805(4) -0.12027(2) 0.06492(10) Uani 1 1 d .
Ag3 Ag 0.0000 0.0000 0.0000 0.06981(16) Uani 1 2 d S
Ag4 Ag 0.5000 0.5000 0.0000 0.06307(14) Uani 1 2 d S
N1 N 0.2426(3) 0.2157(5) -0.00520(19) 0.0796(12) Uani 1 1 d .
N2 N 0.4075(3) -0.1865(4) 0.05406(19) 0.0655(10) Uani 1 1 d .
N3 N 0.2837(4) -0.0403(4) 0.2089(3) 0.0869(15) Uani 1 1 d .
N4 N 0.0917(3) 0.7130(4) -0.0806(2) 0.0715(11) Uani 1 1 d .
N11 N -0.2607(3) 0.5017(3) -0.2374(2) 0.0561(10) Uani 1 1 d .
C1 C 0.2144(3) 0.3283(4) -0.0387(2) 0.0604(10) Uani 1 1 d .
C2 C 0.4417(3) -0.2957(5) 0.0355(2) 0.0573(11) Uani 1 1 d .
C3 C 0.2568(4) 0.5417(4) -0.2360(3) 0.0608(12) Uani 1 1 d .
C4 C 0.0593(3) 0.8142(5) -0.0510(2) 0.0593(11) Uani 1 1 d .
C11 C -0.3662(7) 0.464(2) -0.2134(4) 0.405(5) Uani 1 1 d DU
H11A H -0.3473 0.4987 -0.1507 0.607 Uiso 1 1 calc R
H11B H -0.3778 0.3562 -0.2161 0.607 Uiso 1 1 calc R
H11C H -0.4437 0.5111 -0.2573 0.607 Uiso 1 1 calc R
C12 C -0.3175(6) 0.4363(9) -0.3345(4) 0.148(3) Uani 1 1 d DU
H12A H -0.3733 0.5092 -0.3780 0.222 Uiso 1 1 calc R
H12B H -0.3662 0.3475 -0.3352 0.222 Uiso 1 1 calc R
H12C H -0.2497 0.4099 -0.3527 0.222 Uiso 1 1 calc R
C13 C -0.1673(7) 0.4355(8) -0.1485(5) 0.135(3) Uani 1 1 d U
H13A H -0.1478 0.5073 -0.0983 0.202 Uiso 1 1 calc R
H13B H -0.0897 0.4097 -0.1548 0.202 Uiso 1 1 calc R
H13C H -0.2035 0.3462 -0.1343 0.202 Uiso 1 1 calc R
C14 C -0.2565(5) 0.6635(7) -0.2356(4) 0.110(2) Uani 1 1 d U
H14A H -0.2180 0.6977 -0.1713 0.165 Uiso 1 1 calc R
H14B H -0.3425 0.7027 -0.2665 0.165 Uiso 1 1 calc R
H14C H -0.2061 0.6984 -0.2678 0.165 Uiso 1 1 calc R

loop_
_atom_site_aniso_label
_atom_site_aniso_U_11
_atom_site_aniso_U_22
_atom_site_aniso_U_33
_atom_site_aniso_U_23
_atom_site_aniso_U_13
_atom_site_aniso_U_12
Ag1 0.06474(15) 0.04870(17) 0.07177(19) 0.00006(12) 0.02833(14) 0.00820(12)
Ag2 0.07095(14) 0.0585(2) 0.07253(17) -0.00019(13) 0.03723(12) 0.00434(13)
Ag3 0.05643(19) 0.0569(3) 0.0998(3) -0.0173(2) 0.03648(19) 0.00658(18)
Ag4 0.06032(19) 0.0542(2) 0.0747(3) -0.01004(17) 0.02834(18) 0.01540(17)
N1 0.1004(17) 0.085(3) 0.0727(13) -0.0114(17) 0.0553(12) -0.022(2)
N2 0.0669(14) 0.0559(19) 0.0718(15) -0.0064(15) 0.0273(12) 0.0150(15)
N3 0.126(3) 0.0453(19) 0.093(2) 0.0071(17) 0.049(2) 0.014(2)
N4 0.0668(15) 0.060(2) 0.0916(17) -0.0087(18) 0.0371(13) 0.0088(16)
N11 0.0723(18) 0.0436(17) 0.0435(15) 0.0002(12) 0.0155(14) -0.0043(14)
C1 0.0848(17) 0.0380(18) 0.0718(16) 0.0166(15) 0.0461(13) 0.0067(17)
C2 0.0476(15) 0.054(2) 0.0617(16) 0.0004(18) 0.0144(13) 0.0067(17)
C3 0.095(2) 0.0424(19) 0.0539(16) 0.0072(15) 0.0401(15) 0.0044(18)
C4 0.0422(13) 0.057(2) 0.0783(18) -0.0142(18) 0.0253(12) 0.0023(16)
C11 0.401(6) 0.409(6) 0.407(6) 0.008(5) 0.172(4) -0.002(5)
C12 0.156(4) 0.126(4) 0.150(4) -0.023(4) 0.052(3) 0.032(4)
C13 0.133(4) 0.102(4) 0.131(4) 0.032(3) 0.018(3) -0.008(3)
C14 0.119(3) 0.069(3) 0.114(3) -0.001(3) 0.021(3) -0.003(3)

loop_
_atom_type_symbol
_atom_type_description
_atom_type_scat_dispersion_real
_atom_type_scat_dispersion_imag
_atom_type_scat_source
C C 0.0033 0.0016 'International Tables Vol C Tables 4.2.6.8 and 6.1.1.4'
H H 0.0000 0.0000 'International Tables Vol C Tables 4.2.6.8 and 6.1.1.4'
N N 0.0061 0.0033 'International Tables Vol C Tables 4.2.6.8 and 6.1.1.4'
K K 0.2009 0.2494 'International Tables Vol C Tables 4.2.6.8 and 6.1.1.4'
Ag Ag -0.8971 1.1015 'International Tables Vol C Tables 4.2.6.8 and 6.1.1.4'

loop_
_geom_angle_atom_site_label_1
_geom_angle_atom_site_label_2
_geom_angle_atom_site_label_3
_geom_angle
_geom_angle_site_symmetry_1
_geom_angle_site_symmetry_3
N1 Ag1 N2 132.34(13) . .
N1 Ag1 N3 123.80(14) . .
N2 Ag1 N3 102.28(13) . .
N1 Ag1 Ag3 79.48(8) . .
N2 Ag1 Ag3 123.53(8) . .
N3 Ag1 Ag3 80.35(11) . .
C3 Ag2 C1 121.40(15) . .
C3 Ag2 N4 128.22(14) . .
C1 Ag2 N4 109.38(15) . .
C3 Ag2 Ag4 82.71(9) . .
C1 Ag2 Ag4 76.91(9) . .
N4 Ag2 Ag4 120.15(7) . .
C4 Ag3 C4 180.0(2) 1_545 3_565
C4 Ag3 Ag1 70.03(8) 1_545 .
C4 Ag3 Ag1 109.97(8) 3_565 .
C4 Ag3 Ag1 109.97(8) 1_545 3
C4 Ag3 Ag1 70.03(8) 3_565 3
Ag1 Ag3 Ag1 180.000(12) . 3
C2 Ag4 C2 180.0(2) 3_655 1_565
C2 Ag4 Ag2 71.17(8) 3_655 3_665
C2 Ag4 Ag2 108.83(8) 1_565 3_665
C2 Ag4 Ag2 108.83(8) 3_655 .
C2 Ag4 Ag2 71.17(8) 1_565 .
Ag2 Ag4 Ag2 180.000(13) 3_665 .
C1 N1 Ag1 175.9(4) . .
C2 N2 Ag1 166.1(3) . .
C3 N3 Ag1 163.7(4) 4_566 .
C4 N4 Ag2 166.5(3) . .
C14 N11 C11 104.6(8) . .
C14 N11 C13 112.0(4) . .
C11 N11 C13 90.9(6) . .
C14 N11 C12 113.9(4) . .
C11 N11 C12 96.8(5) . .
C13 N11 C12 129.5(5) . .
N1 C1 Ag2 163.4(4) . .
N2 C2 Ag4 178.5(3) . 1_545
N3 C3 Ag2 178.5(4) 4_565 .
N4 C4 Ag3 178.8(4) . 1_565
N11 C11 H11A 109.5 . .
N11 C11 H11B 109.5 . .
H11A C11 H11B 109.5 . .
N11 C11 H11C 109.5 . .
H11A C11 H11C 109.5 . .
H11B C11 H11C 109.5 . .
N11 C12 H12A 109.5 . .
N11 C12 H12B 109.5 . .
H12A C12 H12B 109.5 . .
N11 C12 H12C 109.5 . .
H12A C12 H12C 109.5 . .
H12B C12 H12C 109.5 . .
N11 C13 H13A 109.5 . .
N11 C13 H13B 109.5 . .
H13A C13 H13B 109.5 . .
N11 C13 H13C 109.5 . .
H13A C13 H13C 109.5 . .
H13B C13 H13C 109.5 . .
N11 C14 H14A 109.5 . .
N11 C14 H14B 109.5 . .
H14A C14 H14B 109.5 . .
N11 C14 H14C 109.5 . .
H14A C14 H14C 109.5 . .
H14B C14 H14C 109.5 . .

loop_
_geom_bond_atom_site_label_1
_geom_bond_atom_site_label_2
_geom_bond_distance
_geom_bond_site_symmetry_2
Ag1 N1 2.111(4) .
Ag1 N2 2.212(4) .
Ag1 N3 2.307(5) .
Ag1 Ag3 3.0731(5) .
Ag2 C3 2.151(5) .
Ag2 C1 2.221(4) .
Ag2 N4 2.236(4) .
Ag2 Ag4 3.1495(5) .
Ag3 C4 2.062(4) 1_545
Ag3 C4 2.062(4) 3_565
Ag3 Ag1 3.0731(5) 3
Ag4 C2 2.082(4) 3_655
Ag4 C2 2.082(4) 1_565
Ag4 Ag2 3.1495(5) 3_665
N1 C1 1.109(6) .
N2 C2 1.125(5) .
N3 C3 1.028(7) 4_566
N4 C4 1.139(6) .
N11 C14 1.433(7) .
N11 C11 1.445(10) .
N11 C13 1.472(7) .
N11 C12 1.492(7) .
C2 Ag4 2.082(4) 1_545
C3 N3 1.028(7) 4_565
C4 Ag3 2.062(4) 1_565
C11 H11A 0.9600 .
C11 H11B 0.9600 .
C11 H11C 0.9600 .
C12 H12A 0.9600 .
C12 H12B 0.9600 .
C12 H12C 0.9600 .
C13 H13A 0.9600 .
C13 H13B 0.9600 .
C13 H13C 0.9600 .
C14 H14A 0.9600 .
C14 H14B 0.9600 .
C14 H14C 0.9600 .
